data_4509212
loop_
_publ_author_name
'Childs, Scott L.'
'Wood, Peter A.'
'Rodr\'iguez-Hornedo, Na\'ir'
'Reddy, L. Sreenivas'
'Hardcastle, Kenneth I.'

_publ_contact_author 'Scott L Childs'
_publ_section_title
;
 Analysis of 50 Crystal Structures Containing Carbamazepine Using
 theMaterialsModule ofMercury CSD
;
_journal_issue 4
_journal_name_full 'Crystal Growth &amp; Design'
_journal_page_first 1869
_journal_paper_doi 10.1021/cg801056c
_journal_volume 9
_journal_year 2009
_chemical_formula_moiety 'C18 H17 N2 O3'
_chemical_formula_sum 'C18 H17 N2 O3'
_chemical_formula_weight 309.34
_chemical_name_common 'carbamazepine:acidpic acid cocrystal (2:1)'
_chemical_name_systematic
;

 5H-Dibenz(b,f)azepine-5-carboxamide adipic acid'

;
_space_group_IT_number 2
_symmetry_cell_setting triclinic
_symmetry_space_group_name_Hall '-P 1'
_symmetry_space_group_name_H-M 'P -1'
_atom_sites_solution_hydrogens geom
_atom_sites_solution_primary direct
_atom_sites_solution_secondary difmap
_audit_creation_method SHELXL-97
_cell_angle_alpha 69.376(8)
_cell_angle_beta 84.178(9)
_cell_angle_gamma 88.266(9)
_cell_formula_units_Z 4
_cell_length_a 7.3375(8)
_cell_length_b 14.7716(17)
_cell_length_c 15.8886(18)
_cell_measurement_reflns_used 1385
_cell_measurement_temperature 173(2)
_cell_measurement_theta_max 62.56
_cell_measurement_theta_min 3.20
_cell_volume 1603.4(3)
_computing_cell_refinement 'Bruker SMART'
_computing_data_collection 'Bruker SMART'
_computing_data_reduction 'Bruker SAINT'
_computing_molecular_graphics 'Bruker SHELXTL'
_computing_publication_material 'Bruker SHELXTL'
_computing_structure_refinement 'SHELXL-97 (Sheldrick, 2008)'
_computing_structure_solution 'SHELXS-97 (Sheldrick, 2008)'
_diffrn_ambient_temperature 173(2)
_diffrn_measured_fraction_theta_full 0.735
_diffrn_measured_fraction_theta_max 0.735
_diffrn_measurement_device_type 'CCD area detector'
_diffrn_measurement_method 'phi and omega scans'
_diffrn_radiation_monochromator graphite
_diffrn_radiation_source 'fine-focus sealed tube'
_diffrn_radiation_type CuK\a
_diffrn_radiation_wavelength 1.54178
_diffrn_reflns_av_R_equivalents 0.0653
_diffrn_reflns_av_sigmaI/netI 0.1437
_diffrn_reflns_limit_h_max 8
_diffrn_reflns_limit_h_min -6
_diffrn_reflns_limit_k_max 15
_diffrn_reflns_limit_k_min -17
_diffrn_reflns_limit_l_max 18
_diffrn_reflns_limit_l_min -18
_diffrn_reflns_number 7472
_diffrn_reflns_theta_full 65.86
_diffrn_reflns_theta_max 65.86
_diffrn_reflns_theta_min 2.99
_exptl_absorpt_coefficient_mu 0.720
_exptl_absorpt_correction_T_max 0.9513
_exptl_absorpt_correction_T_min 0.8518
_exptl_absorpt_correction_type multi-scan
_exptl_absorpt_process_details SADABS
_exptl_crystal_colour colourless
_exptl_crystal_density_diffrn 1.281
_exptl_crystal_density_meas ?
_exptl_crystal_density_method 'not measured'
_exptl_crystal_description prism
_exptl_crystal_F_000 652
_exptl_crystal_size_max 0.23
_exptl_crystal_size_mid 0.17
_exptl_crystal_size_min 0.07
_refine_diff_density_max 0.396
_refine_diff_density_min -0.338
_refine_diff_density_rms 0.090
_refine_ls_extinction_method none
_refine_ls_goodness_of_fit_ref 1.040
_refine_ls_hydrogen_treatment mixed
_refine_ls_matrix_type full
_refine_ls_number_parameters 439
_refine_ls_number_reflns 4103
_refine_ls_number_restraints 6
_refine_ls_restrained_S_all 1.039
_refine_ls_R_factor_all 0.1665
_refine_ls_R_factor_gt 0.0515
_refine_ls_shift/su_max 0.000
_refine_ls_shift/su_mean 0.000
_refine_ls_structure_factor_coef Fsqd
_refine_ls_weighting_details 'calc w=1/[\s^2^(Fo^2^)+(0.0950P)^2^+0.0000P] where P=(Fo^2^+2Fc^2^)/3'
_refine_ls_weighting_scheme calc
_refine_ls_wR_factor_gt 0.1266
_refine_ls_wR_factor_ref 0.1955
_reflns_number_gt 2145
_reflns_number_total 4103
_reflns_threshold_expression >2sigma(I)
_cod_data_source_file cg801056csup1.cif
_cod_data_source_block 37
_cod_depositor_comments
;
The following automatic conversions were performed:

'_symmetry_cell_setting' value 'Triclinic' changed to 'triclinic'
according to /home/saulius/struct/CIF-dictionaries/cif_core.dic
dictionary named 'cif_core.dic' version 2.4.2 from 2011-04-26.

Automatic conversion script
Id: cif_fix_values 1891 2012-01-12 08:04:46Z andrius 

The following automatic conversions were performed:

'_exptl_crystal_density_meas' value 'not measured' was changed to '?'
- the value is perceived as not measured.

Automatic conversion script
Id: cif_fix_values 3008 2015-01-20 13:52:24Z robertas 
;
_cod_original_sg_symbol_H-M P-1
_cod_database_code 4509212

loop_
_symmetry_equiv_pos_as_xyz
'x, y, z'
'-x, -y, -z'

loop_
_atom_site_label
_atom_site_type_symbol
_atom_site_fract_x
_atom_site_fract_y
_atom_site_fract_z
_atom_site_U_iso_or_equiv
_atom_site_adp_type
_atom_site_occupancy
_atom_site_symmetry_multiplicity
_atom_site_calc_flag
_atom_site_refinement_flags
C1 C -0.0023(7) 0.2553(3) 0.3342(3) 0.0319(11) Uani 1 1 d .
C2 C -0.1701(7) 0.2994(3) 0.3371(3) 0.0410(13) Uani 1 1 d .
H2 H -0.2081 0.3222 0.3850 0.049 Uiso 1 1 calc R
C3 C -0.2825(7) 0.3101(3) 0.2692(3) 0.0441(14) Uani 1 1 d .
H3 H -0.3997 0.3389 0.2710 0.053 Uiso 1 1 calc R
C4 C -0.2227(7) 0.2784(3) 0.1984(3) 0.0422(13) Uani 1 1 d .
H4 H -0.2979 0.2876 0.1508 0.051 Uiso 1 1 calc R
C5 C -0.0569(7) 0.2342(3) 0.1967(3) 0.0399(13) Uani 1 1 d .
H5 H -0.0184 0.2128 0.1479 0.048 Uiso 1 1 calc R
C6 C 0.0575(6) 0.2199(3) 0.2659(3) 0.0317(11) Uani 1 1 d .
C7 C 0.2272(7) 0.1638(3) 0.2671(3) 0.0398(12) Uani 1 1 d .
H7 H 0.2897 0.1694 0.2101 0.048 Uiso 1 1 calc R
C8 C 0.3022(7) 0.1059(3) 0.3399(3) 0.0463(14) Uani 1 1 d .
H8 H 0.4105 0.0736 0.3284 0.056 Uiso 1 1 calc R
C9 C 0.2396(7) 0.0855(3) 0.4356(3) 0.0407(13) Uani 1 1 d .
C10 C 0.2764(7) -0.0054(3) 0.4996(4) 0.0486(14) Uani 1 1 d .
H10 H 0.3420 -0.0522 0.4802 0.058 Uiso 1 1 calc R
C11 C 0.2185(7) -0.0278(4) 0.5905(4) 0.0559(16) Uani 1 1 d .
H11 H 0.2444 -0.0894 0.6328 0.067 Uiso 1 1 calc R
C12 C 0.1232(8) 0.0396(4) 0.6195(3) 0.0546(16) Uani 1 1 d .
H12 H 0.0824 0.0242 0.6816 0.066 Uiso 1 1 calc R
C13 C 0.0872(7) 0.1300(3) 0.5575(3) 0.0456(14) Uani 1 1 d .
H13 H 0.0217 0.1764 0.5774 0.055 Uiso 1 1 calc R
C14 C 0.1463(7) 0.1528(3) 0.4668(3) 0.0379(13) Uani 1 1 d .
C15 C 0.2333(7) 0.3208(3) 0.3997(3) 0.0319(11) Uani 1 1 d .
C16 C 0.4323(7) 0.2258(3) 0.8198(3) 0.0320(12) Uani 1 1 d .
C17 C 0.3523(7) 0.2113(3) 0.7495(3) 0.0387(13) Uani 1 1 d .
H17 H 0.2256 0.1961 0.7562 0.046 Uiso 1 1 calc R
C18 C 0.4588(8) 0.2191(3) 0.6697(3) 0.0442(14) Uani 1 1 d .
H18 H 0.4052 0.2089 0.6218 0.053 Uiso 1 1 calc R
C19 C 0.6436(8) 0.2418(3) 0.6603(3) 0.0450(14) Uani 1 1 d .
H19 H 0.7160 0.2487 0.6054 0.054 Uiso 1 1 calc R
C20 C 0.7227(7) 0.2545(3) 0.7312(3) 0.0462(14) Uani 1 1 d .
H20 H 0.8494 0.2700 0.7242 0.055 Uiso 1 1 calc R
C21 C 0.6180(7) 0.2448(3) 0.8133(3) 0.0375(13) Uani 1 1 d .
C22 C 0.7083(7) 0.2503(3) 0.8889(3) 0.0440(13) Uani 1 1 d .
H22 H 0.8132 0.2912 0.8738 0.053 Uiso 1 1 calc R
C23 C 0.6608(7) 0.2046(3) 0.9774(3) 0.0474(15) Uani 1 1 d .
H23 H 0.7380 0.2159 1.0173 0.057 Uiso 1 1 calc R
C24 C 0.5051(8) 0.1395(3) 1.0203(3) 0.0407(14) Uani 1 1 d .
C25 C 0.5188(9) 0.0652(4) 1.1051(3) 0.0555(17) Uani 1 1 d .
H25 H 0.6283 0.0589 1.1339 0.067 Uiso 1 1 calc R
C26 C 0.3751(9) 0.0018(3) 1.1465(3) 0.0593(19) Uani 1 1 d .
H26 H 0.3873 -0.0478 1.2031 0.071 Uiso 1 1 calc R
C27 C 0.2157(8) 0.0097(3) 1.1070(3) 0.0514(15) Uani 1 1 d .
H27 H 0.1183 -0.0346 1.1362 0.062 Uiso 1 1 calc R
C28 C 0.1949(8) 0.0824(3) 1.0241(3) 0.0474(14) Uani 1 1 d .
H28 H 0.0843 0.0877 0.9965 0.057 Uiso 1 1 calc R
C29 C 0.3381(7) 0.1468(3) 0.9827(3) 0.0368(12) Uani 1 1 d .
C30 C 0.2072(6) 0.3010(3) 0.8988(3) 0.0293(11) Uani 1 1 d .
C31 C 0.6374(7) 0.4897(3) 0.4062(3) 0.0297(11) Uani 1 1 d .
C32 C 0.8096(6) 0.5347(3) 0.4166(3) 0.0336(11) Uani 1 1 d .
H32A H 0.7791 0.5983 0.4219 0.040 Uiso 1 1 calc R
H32B H 0.8936 0.5466 0.3609 0.040 Uiso 1 1 calc R
C33 C 0.9112(6) 0.4752(3) 0.4976(3) 0.0308(11) Uani 1 1 d .
H33A H 0.9409 0.4110 0.4935 0.037 Uiso 1 1 calc R
H33B H 0.8300 0.4649 0.5539 0.037 Uiso 1 1 calc R
C34 C 0.8454(7) 0.5010(3) 0.9102(3) 0.0346(12) Uani 1 1 d .
C35 C 0.7097(6) 0.5741(3) 0.9236(3) 0.0366(12) Uani 1 1 d .
H35A H 0.6453 0.6015 0.8683 0.044 Uiso 1 1 calc R
H35B H 0.7781 0.6276 0.9302 0.044 Uiso 1 1 calc R
C36 C 0.5650(6) 0.5360(3) 1.0053(3) 0.0372(13) Uani 1 1 d .
H36A H 0.6276 0.5047 1.0606 0.045 Uiso 1 1 calc R
H36B H 0.4939 0.5911 1.0128 0.045 Uiso 1 1 calc R
H2N H 0.313(5) 0.456(2) 0.329(2) 0.026(11) Uiso 1 1 d D
H3N H 0.158(6) 0.413(3) 0.280(2) 0.049(14) Uiso 1 1 d D
H4N H 0.125(5) 0.429(2) 0.824(3) 0.030(11) Uiso 1 1 d D
H5N H 0.316(5) 0.382(4) 0.776(3) 0.09(2) Uiso 1 1 d D
H3O H 0.482(4) 0.377(3) 0.469(2) 0.022(11) Uiso 1 1 d D
H6O H 0.956(7) 0.379(3) 0.975(4) 0.09(2) Uiso 1 1 d D
N1 N 0.1156(5) 0.2477(2) 0.4038(2) 0.0311(9) Uani 1 1 d .
N2 N 0.2263(6) 0.4054(3) 0.3312(2) 0.0371(10) Uani 1 1 d D
N3 N 0.3157(5) 0.2243(3) 0.8993(2) 0.0333(10) Uani 1 1 d .
N4 N 0.2139(6) 0.3789(3) 0.8221(3) 0.0409(11) Uani 1 1 d D
O1 O 0.3354(5) 0.3069(2) 0.46035(18) 0.0411(9) Uani 1 1 d .
O2 O 0.1007(5) 0.2958(2) 0.9683(2) 0.0382(9) Uani 1 1 d .
O3 O 0.5887(4) 0.4106(2) 0.47409(18) 0.0351(8) Uani 1 1 d D
O4 O 0.5521(4) 0.5233(2) 0.33958(18) 0.0363(8) Uani 1 1 d .
O5 O 0.9283(5) 0.5109(2) 0.8367(2) 0.0424(9) Uani 1 1 d .
O6 O 0.8712(5) 0.4269(2) 0.9840(2) 0.0385(8) Uani 1 1 d D

loop_
_atom_site_aniso_label
_atom_site_aniso_U_11
_atom_site_aniso_U_22
_atom_site_aniso_U_33
_atom_site_aniso_U_23
_atom_site_aniso_U_13
_atom_site_aniso_U_12
C1 0.039(3) 0.025(2) 0.032(3) -0.0087(18) -0.010(2) 0.0048(19)
C2 0.052(4) 0.034(2) 0.041(3) -0.017(2) -0.007(3) 0.009(2)
C3 0.042(4) 0.045(3) 0.044(3) -0.013(2) -0.012(3) 0.010(2)
C4 0.050(4) 0.040(3) 0.033(3) -0.006(2) -0.014(3) -0.001(2)
C5 0.054(4) 0.036(2) 0.029(3) -0.0123(19) -0.002(3) -0.003(2)
C6 0.037(3) 0.024(2) 0.032(3) -0.0083(18) -0.001(2) -0.0027(18)
C7 0.035(3) 0.042(3) 0.045(3) -0.020(2) 0.004(3) 0.001(2)
C8 0.039(4) 0.038(3) 0.064(4) -0.021(2) -0.003(3) 0.008(2)
C9 0.031(3) 0.030(2) 0.060(3) -0.011(2) -0.019(3) 0.000(2)
C10 0.033(3) 0.035(3) 0.071(4) -0.006(2) -0.015(3) -0.003(2)
C11 0.044(4) 0.040(3) 0.067(4) 0.007(3) -0.024(3) -0.009(2)
C12 0.055(4) 0.053(3) 0.040(3) 0.006(2) -0.014(3) -0.018(3)
C13 0.055(4) 0.042(3) 0.036(3) -0.006(2) -0.013(3) -0.009(2)
C14 0.043(3) 0.028(2) 0.041(3) -0.006(2) -0.014(3) -0.004(2)
C15 0.040(3) 0.030(2) 0.027(2) -0.0118(18) -0.002(2) 0.005(2)
C16 0.036(3) 0.026(2) 0.031(3) -0.0069(18) -0.005(3) 0.013(2)
C17 0.046(4) 0.036(2) 0.033(3) -0.0104(19) -0.006(3) 0.007(2)
C18 0.063(4) 0.039(3) 0.029(3) -0.010(2) -0.008(3) 0.016(2)
C19 0.059(4) 0.038(3) 0.026(3) 0.000(2) 0.002(3) 0.016(2)
C20 0.041(3) 0.044(3) 0.044(3) -0.007(2) 0.008(3) 0.011(2)
C21 0.041(3) 0.031(2) 0.038(3) -0.011(2) -0.002(3) 0.012(2)
C22 0.039(4) 0.040(3) 0.055(3) -0.020(2) -0.005(3) 0.006(2)
C23 0.058(4) 0.043(3) 0.050(4) -0.026(3) -0.019(3) 0.014(3)
C24 0.059(4) 0.031(3) 0.037(3) -0.017(2) -0.017(3) 0.022(2)
C25 0.083(5) 0.044(3) 0.044(3) -0.019(3) -0.021(3) 0.029(3)
C26 0.112(6) 0.028(3) 0.031(3) -0.005(2) -0.001(4) 0.029(3)
C27 0.073(4) 0.027(2) 0.046(3) -0.006(2) 0.009(3) 0.011(2)
C28 0.065(4) 0.032(3) 0.043(3) -0.012(2) -0.002(3) 0.007(2)
C29 0.052(4) 0.027(2) 0.034(3) -0.013(2) -0.007(3) 0.015(2)
C30 0.026(3) 0.035(2) 0.028(3) -0.0121(19) -0.005(3) 0.009(2)
C31 0.038(3) 0.028(2) 0.025(2) -0.0119(18) -0.001(2) 0.0094(19)
C32 0.041(3) 0.027(2) 0.033(3) -0.0086(18) -0.005(2) -0.0039(19)
C33 0.035(3) 0.028(2) 0.027(3) -0.0061(17) -0.001(2) -0.0033(18)
C34 0.040(3) 0.029(2) 0.032(3) -0.0063(19) -0.006(3) 0.004(2)
C35 0.035(3) 0.026(2) 0.048(3) -0.011(2) -0.009(3) 0.0003(19)
C36 0.046(4) 0.031(2) 0.033(3) -0.0133(19) 0.002(3) 0.010(2)
N1 0.031(2) 0.0277(18) 0.035(2) -0.0103(16) -0.009(2) 0.0011(16)
N2 0.051(3) 0.029(2) 0.032(2) -0.0094(16) -0.011(2) 0.0012(18)
N3 0.038(3) 0.0304(19) 0.030(2) -0.0092(16) -0.003(2) 0.0086(17)
N4 0.049(3) 0.032(2) 0.033(3) -0.0040(18) 0.004(2) 0.0167(19)
O1 0.054(2) 0.0361(17) 0.0319(18) -0.0073(13) -0.0134(18) -0.0049(15)
O2 0.046(2) 0.0324(17) 0.033(2) -0.0089(14) -0.0038(19) 0.0117(15)
O3 0.043(2) 0.0263(16) 0.0317(18) -0.0025(13) -0.0082(17) -0.0074(14)
O4 0.041(2) 0.0363(17) 0.0309(18) -0.0096(13) -0.0104(17) 0.0014(14)
O5 0.053(3) 0.0405(18) 0.028(2) -0.0058(14) -0.0035(19) 0.0195(16)
O6 0.044(2) 0.0317(16) 0.0340(18) -0.0052(13) -0.0036(17) 0.0161(14)

loop_
_atom_type_symbol
_atom_type_description
_atom_type_scat_dispersion_real
_atom_type_scat_dispersion_imag
_atom_type_scat_source
C C 0.0181 0.0091 'International Tables Vol C Tables 4.2.6.8 and 6.1.1.4'
H H 0.0000 0.0000 'International Tables Vol C Tables 4.2.6.8 and 6.1.1.4'
N N 0.0311 0.0180 'International Tables Vol C Tables 4.2.6.8 and 6.1.1.4'
O O 0.0492 0.0322 'International Tables Vol C Tables 4.2.6.8 and 6.1.1.4'

loop_
_geom_angle_atom_site_label_1
_geom_angle_atom_site_label_2
_geom_angle_atom_site_label_3
_geom_angle
_geom_angle_site_symmetry_1
_geom_angle_site_symmetry_3
C2 C1 C6 122.2(4) . .
C2 C1 N1 118.4(4) . .
C6 C1 N1 119.4(4) . .
C1 C2 C3 119.2(4) . .
C1 C2 H2 120.4 . .
C3 C2 H2 120.4 . .
C2 C3 C4 119.6(4) . .
C2 C3 H3 120.2 . .
C4 C3 H3 120.2 . .
C5 C4 C3 120.6(4) . .
C5 C4 H4 119.7 . .
C3 C4 H4 119.7 . .
C4 C5 C6 121.0(4) . .
C4 C5 H5 119.5 . .
C6 C5 H5 119.5 . .
C1 C6 C5 117.4(4) . .
C1 C6 C7 122.7(4) . .
C5 C6 C7 119.9(4) . .
C8 C7 C6 126.7(5) . .
C8 C7 H7 116.6 . .
C6 C7 H7 116.6 . .
C7 C8 C9 128.6(5) . .
C7 C8 H8 115.7 . .
C9 C8 H8 115.7 . .
C14 C9 C10 117.8(5) . .
C14 C9 C8 122.9(4) . .
C10 C9 C8 119.3(5) . .
C11 C10 C9 121.0(5) . .
C11 C10 H10 119.5 . .
C9 C10 H10 119.5 . .
C12 C11 C10 120.0(5) . .
C12 C11 H11 120.0 . .
C10 C11 H11 120.0 . .
C11 C12 C13 119.8(5) . .
C11 C12 H12 120.1 . .
C13 C12 H12 120.1 . .
C14 C13 C12 120.3(5) . .
C14 C13 H13 119.8 . .
C12 C13 H13 119.8 . .
C13 C14 C9 121.0(4) . .
C13 C14 N1 120.0(4) . .
C9 C14 N1 119.0(4) . .
O1 C15 N2 122.9(4) . .
O1 C15 N1 119.2(4) . .
N2 C15 N1 117.9(4) . .
C21 C16 C17 121.5(5) . .
C21 C16 N3 120.0(4) . .
C17 C16 N3 118.5(4) . .
C18 C17 C16 119.8(5) . .
C18 C17 H17 120.1 . .
C16 C17 H17 120.1 . .
C19 C18 C17 119.8(4) . .
C19 C18 H18 120.1 . .
C17 C18 H18 120.1 . .
C18 C19 C20 120.1(5) . .
C18 C19 H19 120.0 . .
C20 C19 H19 120.0 . .
C19 C20 C21 121.0(5) . .
C19 C20 H20 119.5 . .
C21 C20 H20 119.5 . .
C16 C21 C20 117.8(4) . .
C16 C21 C22 122.5(5) . .
C20 C21 C22 119.6(5) . .
C23 C22 C21 127.7(5) . .
C23 C22 H22 116.1 . .
C21 C22 H22 116.1 . .
C22 C23 C24 128.2(5) . .
C22 C23 H23 115.9 . .
C24 C23 H23 115.9 . .
C29 C24 C25 116.8(6) . .
C29 C24 C23 123.6(4) . .
C25 C24 C23 119.6(5) . .
C26 C25 C24 120.9(5) . .
C26 C25 H25 119.6 . .
C24 C25 H25 119.6 . .
C27 C26 C25 120.7(5) . .
C27 C26 H26 119.6 . .
C25 C26 H26 119.6 . .
C26 C27 C28 120.5(6) . .
C26 C27 H27 119.8 . .
C28 C27 H27 119.8 . .
C29 C28 C27 119.0(5) . .
C29 C28 H28 120.5 . .
C27 C28 H28 120.5 . .
C28 C29 C24 122.0(5) . .
C28 C29 N3 119.5(4) . .
C24 C29 N3 118.5(5) . .
O2 C30 N4 122.5(4) . .
O2 C30 N3 119.6(4) . .
N4 C30 N3 117.8(4) . .
O4 C31 O3 123.5(5) . .
O4 C31 C32 122.8(4) . .
O3 C31 C32 113.7(3) . .
C31 C32 C33 115.3(3) . .
C31 C32 H32A 108.5 . .
C33 C32 H32A 108.5 . .
C31 C32 H32B 108.5 . .
C33 C32 H32B 108.5 . .
H32A C32 H32B 107.5 . .
C32 C33 C33 112.2(4) . 2_766
C32 C33 H33A 109.2 . .
C33 C33 H33A 109.2 2_766 .
C32 C33 H33B 109.2 . .
C33 C33 H33B 109.2 2_766 .
H33A C33 H33B 107.9 . .
O5 C34 O6 122.8(4) . .
O5 C34 C35 122.3(4) . .
O6 C34 C35 114.8(4) . .
C34 C35 C36 115.7(4) . .
C34 C35 H35A 108.3 . .
C36 C35 H35A 108.3 . .
C34 C35 H35B 108.3 . .
C36 C35 H35B 108.3 . .
H35A C35 H35B 107.4 . .
C36 C36 C35 112.3(4) 2_667 .
C36 C36 H36A 109.2 2_667 .
C35 C36 H36A 109.2 . .
C36 C36 H36B 109.2 2_667 .
C35 C36 H36B 109.2 . .
H36A C36 H36B 107.9 . .
C15 N1 C14 117.4(3) . .
C15 N1 C1 123.3(3) . .
C14 N1 C1 117.3(3) . .
C15 N2 H2N 117(2) . .
C15 N2 H3N 122(3) . .
H2N N2 H3N 120(4) . .
C30 N3 C29 120.0(4) . .
C30 N3 C16 121.2(3) . .
C29 N3 C16 118.1(3) . .
C30 N4 H4N 114(2) . .
C30 N4 H5N 117(4) . .
H4N N4 H5N 129(4) . .
C31 O3 H3O 117(2) . .
C34 O6 H6O 115(4) . .

loop_
_geom_bond_atom_site_label_1
_geom_bond_atom_site_label_2
_geom_bond_distance
_geom_bond_site_symmetry_2
C1 C2 1.381(6) .
C1 C6 1.389(6) .
C1 N1 1.444(5) .
C2 C3 1.386(6) .
C2 H2 0.9500 .
C3 C4 1.391(6) .
C3 H3 0.9500 .
C4 C5 1.365(7) .
C4 H4 0.9500 .
C5 C6 1.404(5) .
C5 H5 0.9500 .
C6 C7 1.474(6) .
C7 C8 1.332(6) .
C7 H7 0.9500 .
C8 C9 1.468(7) .
C8 H8 0.9500 .
C9 C14 1.393(7) .
C9 C10 1.408(6) .
C10 C11 1.386(7) .
C10 H10 0.9500 .
C11 C12 1.381(8) .
C11 H11 0.9500 .
C12 C13 1.388(6) .
C12 H12 0.9500 .
C13 C14 1.386(7) .
C13 H13 0.9500 .
C14 N1 1.433(5) .
C15 O1 1.236(5) .
C15 N2 1.342(5) .
C15 N1 1.383(5) .
C16 C21 1.386(6) .
C16 C17 1.395(6) .
C16 N3 1.445(6) .
C17 C18 1.391(7) .
C17 H17 0.9500 .
C18 C19 1.387(7) .
C18 H18 0.9500 .
C19 C20 1.389(7) .
C19 H19 0.9500 .
C20 C21 1.409(6) .
C20 H20 0.9500 .
C21 C22 1.456(6) .
C22 C23 1.342(7) .
C22 H22 0.9500 .
C23 C24 1.463(7) .
C23 H23 0.9500 .
C24 C29 1.401(6) .
C24 C25 1.418(6) .
C25 C26 1.380(8) .
C25 H25 0.9500 .
C26 C27 1.366(7) .
C26 H26 0.9500 .
C27 C28 1.395(6) .
C27 H27 0.9500 .
C28 C29 1.386(7) .
C28 H28 0.9500 .
C29 N3 1.434(5) .
C30 O2 1.266(5) .
C30 N4 1.348(6) .
C30 N3 1.364(5) .
C31 O4 1.227(4) .
C31 O3 1.310(5) .
C31 C32 1.495(6) .
C32 C33 1.532(5) .
C32 H32A 0.9900 .
C32 H32B 0.9900 .
C33 C33 1.535(8) 2_766
C33 H33A 0.9900 .
C33 H33B 0.9900 .
C34 O5 1.222(5) .
C34 O6 1.319(5) .
C34 C35 1.503(6) .
C35 C36 1.540(6) .
C35 H35A 0.9900 .
C35 H35B 0.9900 .
C36 C36 1.513(9) 2_667
C36 H36A 0.9900 .
C36 H36B 0.9900 .
N2 H2N 0.988(19) .
N2 H3N 0.966(19) .
N4 H4N 0.976(19) .
N4 H5N 0.98(2) .
O3 H3O 0.974(19) .
O6 H6O 0.96(2) .

loop_
_geom_hbond_atom_site_label_D
_geom_hbond_atom_site_label_H
_geom_hbond_atom_site_label_A
_geom_hbond_distance_DH
_geom_hbond_distance_HA
_geom_hbond_distance_DA
_geom_hbond_angle_DHA
_geom_hbond_site_symmetry_A
N4 H5N O4 0.98(2) 2.04(4) 2.877(6) 141(5) 2_666
O6 H6O O2 0.96(2) 1.63(2) 2.589(4) 175(6) 1_655
N2 H3N O5 0.966(19) 1.96(3) 2.853(4) 153(4) 2_666
N4 H4N O5 0.976(19) 1.90(2) 2.867(5) 171(4) 1_455
N2 H2N O4 0.988(19) 2.09(2) 3.041(5) 161(3) .
O3 H3O O1 0.974(19) 1.55(2) 2.518(4) 170(4) .

loop_
_geom_torsion_atom_site_label_1
_geom_torsion_atom_site_label_2
_geom_torsion_atom_site_label_3
_geom_torsion_atom_site_label_4
_geom_torsion
_geom_torsion_site_symmetry_4
C6 C1 C2 C3 -0.8(8) .
N1 C1 C2 C3 177.9(4) .
C1 C2 C3 C4 -1.6(8) .
C2 C3 C4 C5 2.0(8) .
C3 C4 C5 C6 -0.2(8) .
C2 C1 C6 C5 2.5(7) .
N1 C1 C6 C5 -176.2(4) .
C2 C1 C6 C7 -173.4(4) .
N1 C1 C6 C7 7.9(7) .
C4 C5 C6 C1 -2.0(7) .
C4 C5 C6 C7 174.1(4) .
C1 C6 C7 C8 30.1(8) .
C5 C6 C7 C8 -145.8(5) .
C6 C7 C8 C9 -1.7(9) .
C7 C8 C9 C14 -31.0(8) .
C7 C8 C9 C10 149.9(5) .
C14 C9 C10 C11 1.3(7) .
C8 C9 C10 C11 -179.5(4) .
C9 C10 C11 C12 -0.1(8) .
C10 C11 C12 C13 -0.6(8) .
C11 C12 C13 C14 0.0(8) .
C12 C13 C14 C9 1.2(8) .
C12 C13 C14 N1 -177.3(5) .
C10 C9 C14 C13 -1.9(7) .
C8 C9 C14 C13 179.0(5) .
C10 C9 C14 N1 176.7(4) .
C8 C9 C14 N1 -2.4(7) .
C21 C16 C17 C18 -2.2(6) .
N3 C16 C17 C18 175.5(4) .
C16 C17 C18 C19 -0.4(6) .
C17 C18 C19 C20 1.5(7) .
C18 C19 C20 C21 -0.1(7) .
C17 C16 C21 C20 3.5(6) .
N3 C16 C21 C20 -174.2(4) .
C17 C16 C21 C22 -173.5(4) .
N3 C16 C21 C22 8.9(6) .
C19 C20 C21 C16 -2.3(6) .
C19 C20 C21 C22 174.7(4) .
C16 C21 C22 C23 28.5(7) .
C20 C21 C22 C23 -148.4(5) .
C21 C22 C23 C24 -1.4(8) .
C22 C23 C24 C29 -30.4(7) .
C22 C23 C24 C25 150.6(5) .
C29 C24 C25 C26 1.9(7) .
C23 C24 C25 C26 -179.0(5) .
C24 C25 C26 C27 -0.5(8) .
C25 C26 C27 C28 -0.3(7) .
C26 C27 C28 C29 -0.3(7) .
C27 C28 C29 C24 1.8(7) .
C27 C28 C29 N3 -177.5(4) .
C25 C24 C29 C28 -2.6(6) .
C23 C24 C29 C28 178.4(4) .
C25 C24 C29 N3 176.8(4) .
C23 C24 C29 N3 -2.3(6) .
O4 C31 C32 C33 -171.8(4) .
O3 C31 C32 C33 7.1(5) .
C31 C32 C33 C33 178.6(4) 2_766
O5 C34 C35 C36 156.8(4) .
O6 C34 C35 C36 -24.8(6) .
C34 C35 C36 C36 -66.5(5) 2_667
O1 C15 N1 C14 -13.5(6) .
N2 C15 N1 C14 168.8(4) .
O1 C15 N1 C1 -177.0(4) .
N2 C15 N1 C1 5.4(6) .
C13 C14 N1 C15 79.4(6) .
C9 C14 N1 C15 -99.2(5) .
C13 C14 N1 C1 -116.2(5) .
C9 C14 N1 C1 65.2(6) .
C2 C1 N1 C15 -84.8(6) .
C6 C1 N1 C15 94.0(5) .
C2 C1 N1 C14 111.8(5) .
C6 C1 N1 C14 -69.5(6) .
O2 C30 N3 C29 -12.9(6) .
N4 C30 N3 C29 169.3(4) .
O2 C30 N3 C16 177.0(4) .
N4 C30 N3 C16 -0.8(6) .
C28 C29 N3 C30 72.9(6) .
C24 C29 N3 C30 -106.5(5) .
C28 C29 N3 C16 -116.7(5) .
C24 C29 N3 C16 63.9(5) .
C21 C16 N3 C30 101.1(5) .
C17 C16 N3 C30 -76.6(5) .
C21 C16 N3 C29 -69.1(5) .
C17 C16 N3 C29 113.2(5) .
